data_2203494
loop_
_publ_author_name
'Imhof, Wolfgang'
'Berger, Daniel'

_publ_section_title Hexacarbonyl[\m~2~-\h^3^-<i>N</i>-(3-thienylmethylidene)-4-(trimethylsilyl)aniline]diiron
_journal_issue 4
_journal_name_full 'Acta Crystallographica Section E'
_journal_page_first m384
_journal_page_last m386
_journal_paper_doi 10.1107/S1600536804004325
_journal_volume 60
_journal_year 2004
_chemical_formula_iupac '[Fe2 (C14 H17 N S Si) (C O)6]'
_chemical_formula_moiety 'C20 H17 Fe2 N O6 S Si'
_chemical_formula_sum 'C20 H17 Fe2 N O6 S Si'
_chemical_formula_weight 539.20
_chemical_name_systematic
;
Hexacarbonyl[\m~2~-\h^3^-N-(3-thienylmethylidene)-4-
(trimethylsilyl)aniline]diiron
;
_space_group_IT_number 14
_symmetry_cell_setting monoclinic
_symmetry_space_group_name_Hall '-P 2ybc'
_symmetry_space_group_name_H-M 'P 1 21/c 1'
_atom_sites_solution_hydrogens geom
_atom_sites_solution_primary direct
_atom_sites_solution_secondary difmap
_cell_angle_alpha 90.00
_cell_angle_beta 99.223(3)
_cell_angle_gamma 90.00
_cell_formula_units_Z 8
_cell_length_a 25.4591(11)
_cell_length_b 14.1058(7)
_cell_length_c 13.2386(6)
_cell_measurement_reflns_used 5103
_cell_measurement_temperature 293(2)
_cell_measurement_theta_max 23.36
_cell_measurement_theta_min 3.41
_cell_volume 4692.8(4)
_computing_cell_refinement 'DENZO (Otwinowski & Minor, 1997)'
_computing_data_collection 'COLLECT (Nonius, 1998)'
_computing_data_reduction DENZO
_computing_molecular_graphics 'XP (Siemens, 1990)'
_computing_publication_material XP
_computing_structure_refinement 'SHELXL97 (Sheldrick, 1997)'
_computing_structure_solution 'SHELXS86 (Sheldrick, 1990)'
_diffrn_ambient_temperature 293(2)
_diffrn_measured_fraction_theta_full 0.988
_diffrn_measured_fraction_theta_max 0.988
_diffrn_measurement_device 'Nonius KappaCCD area-detector'
_diffrn_measurement_method \w
_diffrn_radiation_monochromator graphite
_diffrn_radiation_source 'fine-focus sealed tube'
_diffrn_radiation_type MoK\a
_diffrn_radiation_wavelength 0.71073
_diffrn_reflns_av_R_equivalents 0.0000
_diffrn_reflns_av_sigmaI/netI 0.0718
_diffrn_reflns_limit_h_max 27
_diffrn_reflns_limit_h_min -28
_diffrn_reflns_limit_k_max 0
_diffrn_reflns_limit_k_min -15
_diffrn_reflns_limit_l_max 14
_diffrn_reflns_limit_l_min 0
_diffrn_reflns_number 6680
_diffrn_reflns_theta_full 23.26
_diffrn_reflns_theta_max 23.26
_diffrn_reflns_theta_min 3.41
_diffrn_standards_decay_% 0
_diffrn_standards_number 0
_exptl_absorpt_coefficient_mu 1.414
_exptl_absorpt_correction_type none
_exptl_crystal_colour red
_exptl_crystal_density_diffrn 1.526
_exptl_crystal_density_meas ?
_exptl_crystal_density_method .
_exptl_crystal_description block
_exptl_crystal_F_000 2192
_exptl_crystal_size_max 0.34
_exptl_crystal_size_mid 0.30
_exptl_crystal_size_min 0.25
_refine_diff_density_max 0.293
_refine_diff_density_min -0.283
_refine_ls_extinction_coef 0.0046(4)
_refine_ls_extinction_expression Fc^*^=kFc[1+0.001xFc^2^\l^3^/sin(2\q)]^-1/4^
_refine_ls_extinction_method 'SHELXL97 (Sheldrick, 1997)'
_refine_ls_goodness_of_fit_ref 0.997
_refine_ls_hydrogen_treatment constr
_refine_ls_matrix_type full
_refine_ls_number_parameters 566
_refine_ls_number_reflns 6680
_refine_ls_number_restraints 0
_refine_ls_restrained_S_all 0.997
_refine_ls_R_factor_all 0.0541
_refine_ls_R_factor_gt 0.0379
_refine_ls_shift/su_max 0.006
_refine_ls_shift/su_mean <0.001
_refine_ls_structure_factor_coef Fsqd
_refine_ls_weighting_details 'calc w = 1/[\s^2^(Fo^2^)+(0.0453P)^2^+0.7589P] where P=(Fo^2^+2Fc^2^)/3'
_refine_ls_weighting_scheme calc
_refine_ls_wR_factor_gt 0.0998
_refine_ls_wR_factor_ref 0.1076
_reflns_number_gt 5103
_reflns_number_total 6680
_reflns_threshold_expression I>2\s(I)
_cod_data_source_file su6079.cif
_cod_data_source_block I
_cod_original_sg_symbol_H-M 'P 21/c'
_cod_database_code 2203494
_cod_database_fobs_code 2203494

loop_
_symmetry_equiv_pos_as_xyz
'x, y, z'
'-x, y+1/2, -z+1/2'
'-x, -y, -z'
'x, -y-1/2, z-1/2'

loop_
_atom_site_label
_atom_site_fract_x
_atom_site_fract_y
_atom_site_fract_z
_atom_site_U_iso_or_equiv
_atom_site_adp_type
_atom_site_calc_flag
_atom_site_refinement_flags
_atom_site_occupancy
_atom_site_type_symbol
Fe1 0.42391(2) 0.14905(3) 0.21700(4) 0.04550(17) Uani d . 1 Fe
Fe2 0.35204(2) 0.16274(3) 0.07024(4) 0.04668(17) Uani d . 1 Fe
S1 0.44194(5) 0.33918(7) 0.06043(9) 0.0659(3) Uani d . 1 S
C1 0.50626(17) 0.3043(4) 0.0572(3) 0.0770(13) Uani d . 1 C
H1 0.5336 0.3466 0.0512 0.080 Uiso calc R 1 H
C2 0.51331(16) 0.2097(3) 0.0641(3) 0.0693(12) Uani d . 1 C
H2 0.5457 0.1793 0.0632 0.080 Uiso calc R 1 H
C3 0.46474(14) 0.1619(3) 0.0728(3) 0.0508(9) Uani d . 1 C
C4 0.42069(14) 0.2228(2) 0.0724(3) 0.0485(9) Uani d . 1 C
C5 0.44978(14) 0.0598(3) 0.0569(3) 0.0543(9) Uani d . 1 C
H5A 0.4412 0.0442 -0.0153 0.080 Uiso calc R 1 H
H5B 0.4778 0.0180 0.0893 0.080 Uiso calc R 1 H
N1 0.40204(10) 0.05537(19) 0.1082(2) 0.0437(7) Uani d . 1 N
C6 0.38443(14) -0.0417(2) 0.1146(3) 0.0478(8) Uani d . 1 C
C7 0.3569(2) -0.0844(3) 0.0269(3) 0.0733(13) Uani d . 1 C
H7 0.3491 -0.0499 -0.0335 0.080 Uiso calc R 1 H
C8 0.3412(2) -0.1783(3) 0.0297(3) 0.0755(13) Uani d . 1 C
H8 0.3228 -0.2052 -0.0297 0.080 Uiso calc R 1 H
C9 0.35166(15) -0.2339(3) 0.1169(3) 0.0533(9) Uani d . 1 C
C10 0.37830(18) -0.1891(3) 0.2018(3) 0.0711(12) Uani d . 1 C
H10 0.3861 -0.2232 0.2624 0.080 Uiso calc R 1 H
C11 0.39421(18) -0.0951(3) 0.2014(3) 0.0680(12) Uani d . 1 C
H11 0.4119 -0.0680 0.2614 0.080 Uiso calc R 1 H
Si1 0.32964(5) -0.36084(7) 0.11404(9) 0.0578(3) Uani d . 1 Si
C12 0.35533(18) -0.4230(3) 0.0082(3) 0.0725(12) Uani d . 1 C
H12A 0.3935 -0.4255 0.0227 0.080 Uiso calc R 1 H
H12B 0.3445 -0.3893 -0.0547 0.080 Uiso calc R 1 H
H12C 0.3413 -0.4862 0.0018 0.080 Uiso calc R 1 H
C13 0.25602(19) -0.3658(4) 0.0933(4) 0.0893(15) Uani d . 1 C
H13A 0.2445 -0.4297 0.0777 0.080 Uiso calc R 1 H
H13B 0.2420 -0.3251 0.0374 0.080 Uiso calc R 1 H
H13C 0.2433 -0.3452 0.1542 0.080 Uiso calc R 1 H
C14 0.3556(2) -0.4182(3) 0.2375(3) 0.0898(15) Uani d . 1 C
H14A 0.3938 -0.4183 0.2476 0.080 Uiso calc R 1 H
H14B 0.3429 -0.4823 0.2370 0.080 Uiso calc R 1 H
H14C 0.3436 -0.3838 0.2921 0.080 Uiso calc R 1 H
C15 0.47819(17) 0.0876(3) 0.2926(3) 0.0652(11) Uani d . 1 C
O1 0.51071(14) 0.0487(2) 0.3449(3) 0.1043(12) Uani d . 1 O
C16 0.44039(17) 0.2592(3) 0.2835(3) 0.0607(10) Uani d . 1 C
O2 0.45158(15) 0.3288(2) 0.3236(3) 0.0889(10) Uani d . 1 O
C17 0.37120(16) 0.1274(3) 0.2874(3) 0.0556(10) Uani d . 1 C
O3 0.33929(13) 0.1133(2) 0.3370(2) 0.0813(9) Uani d . 1 O
C18 0.29552(16) 0.0949(3) 0.0976(3) 0.0619(10) Uani d . 1 C
O4 0.25959(12) 0.0524(3) 0.1128(3) 0.0993(12) Uani d . 1 O
C19 0.32022(17) 0.2721(3) 0.0861(3) 0.0649(11) Uani d . 1 C
O5 0.30026(15) 0.3436(2) 0.0979(3) 0.1003(12) Uani d . 1 O
C20 0.33689(16) 0.1593(3) -0.0661(4) 0.0610(10) Uani d . 1 C
O6 0.32874(15) 0.1604(2) -0.1535(3) 0.0930(11) Uani d . 1 O
Fe3 0.075344(19) 0.14899(3) -0.19456(4) 0.04322(16) Uani d . 1 Fe
Fe4 0.14615(2) 0.14966(3) -0.30072(4) 0.04856(17) Uani d . 1 Fe
S2 0.06606(4) 0.34218(6) -0.35836(9) 0.0616(3) Uani d . 1 S
C21 -0.00065(17) 0.3196(3) -0.3922(3) 0.0659(11) Uani d . 1 C
H21 -0.0259 0.3668 -0.4105 0.080 Uiso calc R 1 H
C22 -0.01290(16) 0.2270(3) -0.3896(3) 0.0611(10) Uani d . 1 C
H22 -0.0472 0.2029 -0.4066 0.080 Uiso calc R 1 H
C23 0.03329(14) 0.1702(2) -0.3577(3) 0.0482(9) Uani d . 1 C
C24 0.08098(14) 0.2218(2) -0.3355(3) 0.0473(8) Uani d . 1 C
C25 0.04149(14) 0.0661(2) -0.3714(3) 0.0491(9) Uani d . 1 C
H25A 0.0116 0.0293 -0.3561 0.080 Uiso calc R 1 H
H25B 0.0478 0.0514 -0.4401 0.080 Uiso calc R 1 H
N2 0.09020(11) 0.05065(18) -0.2937(2) 0.0438(7) Uani d . 1 N
C26 0.10450(13) -0.0483(2) -0.2814(3) 0.0425(8) Uani d . 1 C
C27 0.09766(19) -0.1070(3) -0.3649(3) 0.0736(13) Uani d . 1 C
H27 0.0821 -0.0835 -0.4283 0.080 Uiso calc R 1 H
C28 0.11392(19) -0.2020(3) -0.3557(3) 0.0762(14) Uani d . 1 C
H28 0.1082 -0.2404 -0.4135 0.080 Uiso calc R 1 H
C29 0.13800(14) -0.2406(2) -0.2646(3) 0.0482(9) Uani d . 1 C
C30 0.14318(16) -0.1802(3) -0.1821(3) 0.0577(10) Uani d . 1 C
H30 0.1585 -0.2035 -0.1184 0.080 Uiso calc R 1 H
C31 0.12658(15) -0.0857(2) -0.1890(3) 0.0541(9) Uani d . 1 C
H31 0.1306 -0.0481 -0.1305 0.080 Uiso calc R 1 H
Si2 0.16371(4) -0.36556(7) -0.25717(9) 0.0544(3) Uani d . 1 Si
C32 0.23678(18) -0.3626(3) -0.2142(4) 0.0850(14) Uani d . 1 C
H32A 0.2496 -0.4259 -0.1997 0.080 Uiso calc R 1 H
H32B 0.2446 -0.3246 -0.1535 0.080 Uiso calc R 1 H
H32C 0.2538 -0.3357 -0.2672 0.080 Uiso calc R 1 H
C33 0.14924(17) -0.4204(3) -0.3856(3) 0.0684(11) Uani d . 1 C
H33A 0.1122 -0.4124 -0.4126 0.080 Uiso calc R 1 H
H33B 0.1576 -0.4867 -0.3805 0.080 Uiso calc R 1 H
H33C 0.1704 -0.3903 -0.4303 0.080 Uiso calc R 1 H
C34 0.1313(2) -0.4340(3) -0.1640(4) 0.0893(15) Uani d . 1 C
H34A 0.0934 -0.4336 -0.1854 0.080 Uiso calc R 1 H
H34B 0.1397 -0.4055 -0.0975 0.080 Uiso calc R 1 H
H34C 0.1440 -0.4981 -0.1611 0.080 Uiso calc R 1 H
C35 0.02291(16) 0.0882(3) -0.1467(3) 0.0548(9) Uani d . 1 C
O7 -0.01003(13) 0.0500(2) -0.1136(3) 0.0848(9) Uani d . 1 O
C36 0.13094(16) 0.1360(2) -0.0966(3) 0.0540(9) Uani d . 1 C
O8 0.16447(13) 0.1322(2) -0.0263(2) 0.0784(9) Uani d . 1 O
C37 0.05884(16) 0.2592(3) -0.1396(3) 0.0557(10) Uani d . 1 C
O9 0.04692(14) 0.3286(2) -0.1053(2) 0.0806(9) Uani d . 1 O
C38 0.20067(16) 0.0753(3) -0.2402(3) 0.0633(11) Uani d . 1 C
O10 0.23627(12) 0.0320(2) -0.2031(3) 0.0914(10) Uani d . 1 O
C39 0.16060(17) 0.1379(3) -0.4279(4) 0.0624(10) Uani d . 1 C
O11 0.16930(15) 0.1337(3) -0.5100(3) 0.0944(10) Uani d . 1 O
C40 0.18371(17) 0.2555(3) -0.2660(4) 0.0690(12) Uani d . 1 C
O12 0.20615(16) 0.3229(3) -0.2438(3) 0.1111(13) Uani d . 1 O

loop_
_atom_site_aniso_label
_atom_site_aniso_U_11
_atom_site_aniso_U_22
_atom_site_aniso_U_33
_atom_site_aniso_U_12
_atom_site_aniso_U_13
_atom_site_aniso_U_23
Fe1 0.0510(3) 0.0431(3) 0.0424(3) 0.0018(2) 0.0073(2) -0.0009(2)
Fe2 0.0463(3) 0.0451(3) 0.0482(3) -0.0002(2) 0.0063(2) 0.0012(2)
S1 0.0804(7) 0.0501(6) 0.0639(7) -0.0159(5) 0.0018(6) 0.0079(5)
C1 0.069(3) 0.090(3) 0.072(3) -0.033(3) 0.009(2) 0.008(3)
C2 0.055(2) 0.085(3) 0.068(3) -0.015(2) 0.010(2) 0.005(2)
C3 0.049(2) 0.055(2) 0.049(2) -0.0021(17) 0.0101(17) 0.0015(17)
C4 0.059(2) 0.046(2) 0.039(2) -0.0085(17) 0.0038(16) 0.0005(16)
C5 0.055(2) 0.056(2) 0.055(2) 0.0059(18) 0.0180(18) -0.0040(18)
N1 0.0497(16) 0.0394(16) 0.0443(16) -0.0010(12) 0.0145(13) -0.0011(13)
C6 0.057(2) 0.043(2) 0.045(2) -0.0023(16) 0.0118(17) -0.0045(16)
C7 0.124(4) 0.049(2) 0.044(2) -0.013(2) 0.002(2) 0.0009(18)
C8 0.120(4) 0.056(2) 0.045(2) -0.023(3) -0.002(2) -0.003(2)
C9 0.067(2) 0.049(2) 0.046(2) -0.0046(18) 0.0134(18) 0.0024(17)
C10 0.102(3) 0.050(2) 0.054(3) -0.012(2) -0.011(2) 0.011(2)
C11 0.093(3) 0.052(2) 0.051(2) -0.013(2) -0.015(2) 0.0065(19)
Si1 0.0715(7) 0.0472(6) 0.0551(7) -0.0108(5) 0.0110(5) 0.0002(5)
C12 0.086(3) 0.060(3) 0.071(3) 0.000(2) 0.011(2) -0.007(2)
C13 0.087(3) 0.086(4) 0.098(4) -0.021(3) 0.026(3) -0.004(3)
C14 0.126(4) 0.066(3) 0.075(3) -0.018(3) 0.007(3) 0.014(2)
C15 0.067(3) 0.054(2) 0.070(3) 0.009(2) -0.002(2) -0.008(2)
O1 0.098(2) 0.088(2) 0.109(3) 0.029(2) -0.037(2) -0.007(2)
C16 0.076(3) 0.055(3) 0.052(2) 0.002(2) 0.013(2) -0.001(2)
O2 0.137(3) 0.0579(19) 0.072(2) -0.0182(18) 0.019(2) -0.0216(16)
C17 0.064(2) 0.058(2) 0.046(2) 0.0018(19) 0.010(2) 0.0023(18)
O3 0.080(2) 0.101(2) 0.067(2) -0.0073(18) 0.0286(17) 0.0102(18)
C18 0.052(2) 0.071(3) 0.063(3) 0.001(2) 0.008(2) 0.010(2)
O4 0.0618(19) 0.111(3) 0.128(3) -0.0139(19) 0.0250(19) 0.031(2)
C19 0.067(3) 0.060(3) 0.066(3) 0.015(2) 0.005(2) 0.001(2)
O5 0.106(3) 0.077(2) 0.117(3) 0.036(2) 0.015(2) -0.001(2)
C20 0.065(3) 0.059(2) 0.059(3) -0.0127(19) 0.009(2) 0.008(2)
O6 0.119(3) 0.103(3) 0.052(2) -0.039(2) -0.0011(19) 0.0068(17)
Fe3 0.0502(3) 0.0383(3) 0.0419(3) -0.0012(2) 0.0096(2) -0.0011(2)
Fe4 0.0499(3) 0.0432(3) 0.0546(3) -0.0032(2) 0.0146(2) -0.0016(2)
S2 0.0779(7) 0.0400(5) 0.0693(7) 0.0030(5) 0.0192(5) 0.0084(5)
C21 0.072(3) 0.054(2) 0.071(3) 0.016(2) 0.009(2) 0.010(2)
C22 0.061(2) 0.053(2) 0.067(3) 0.0060(19) 0.004(2) 0.002(2)
C23 0.060(2) 0.0414(19) 0.043(2) 0.0038(17) 0.0094(17) 0.0029(16)
C24 0.058(2) 0.0381(18) 0.047(2) -0.0009(16) 0.0144(17) -0.0002(16)
C25 0.055(2) 0.046(2) 0.043(2) 0.0032(17) 0.0013(17) 0.0016(16)
N2 0.0497(16) 0.0386(16) 0.0425(16) 0.0012(12) 0.0057(13) 0.0015(12)
C26 0.0463(18) 0.0346(18) 0.047(2) -0.0009(14) 0.0077(15) -0.0015(15)
C27 0.113(4) 0.051(2) 0.048(2) 0.028(2) -0.011(2) -0.0023(19)
C28 0.115(4) 0.050(2) 0.056(3) 0.022(2) -0.011(3) -0.017(2)
C29 0.052(2) 0.043(2) 0.050(2) 0.0022(16) 0.0087(17) -0.0043(17)
C30 0.082(3) 0.046(2) 0.044(2) 0.0075(19) 0.0053(19) 0.0052(17)
C31 0.078(3) 0.042(2) 0.041(2) 0.0045(18) 0.0054(19) -0.0051(16)
Si2 0.0647(7) 0.0433(6) 0.0555(7) 0.0092(5) 0.0106(5) 0.0002(5)
C32 0.076(3) 0.085(3) 0.088(4) 0.016(2) -0.005(3) -0.001(3)
C33 0.076(3) 0.055(2) 0.074(3) 0.012(2) 0.014(2) -0.010(2)
C34 0.123(4) 0.060(3) 0.091(4) 0.019(3) 0.035(3) 0.014(3)
C35 0.067(2) 0.046(2) 0.054(2) -0.0006(19) 0.015(2) -0.0040(18)
O7 0.091(2) 0.074(2) 0.100(2) -0.0246(17) 0.0464(19) -0.0035(17)
C36 0.063(2) 0.043(2) 0.055(2) -0.0019(18) 0.007(2) -0.0047(18)
O8 0.081(2) 0.080(2) 0.066(2) 0.0066(16) -0.0111(17) -0.0025(16)
C37 0.070(3) 0.052(2) 0.047(2) 0.0018(19) 0.0139(19) -0.0006(18)
O9 0.106(2) 0.0615(19) 0.077(2) 0.0133(17) 0.0232(18) -0.0179(16)
C38 0.051(2) 0.060(2) 0.080(3) -0.004(2) 0.013(2) -0.004(2)
O10 0.0580(18) 0.084(2) 0.129(3) 0.0091(17) 0.0044(18) 0.009(2)
C39 0.065(3) 0.063(3) 0.062(3) 0.0039(19) 0.019(2) -0.001(2)
O11 0.115(3) 0.105(3) 0.071(2) -0.004(2) 0.039(2) -0.0100(19)
C40 0.064(3) 0.067(3) 0.081(3) -0.021(2) 0.026(2) -0.007(2)
O12 0.115(3) 0.078(2) 0.145(4) -0.047(2) 0.032(3) -0.021(2)

loop_
_atom_type_symbol
_atom_type_description
_atom_type_scat_dispersion_real
_atom_type_scat_dispersion_imag
_atom_type_scat_source
C C 0.0033 0.0016 'International Tables Vol C Tables 4.2.6.8 and 6.1.1.4'
H H 0.0000 0.0000 'International Tables Vol C Tables 4.2.6.8 and 6.1.1.4'
N N 0.0061 0.0033 'International Tables Vol C Tables 4.2.6.8 and 6.1.1.4'
O O 0.0106 0.0060 'International Tables Vol C Tables 4.2.6.8 and 6.1.1.4'
Si Si 0.0817 0.0704 'International Tables Vol C Tables 4.2.6.8 and 6.1.1.4'
S S 0.1246 0.1234 'International Tables Vol C Tables 4.2.6.8 and 6.1.1.4'
Fe Fe 0.3010 0.8450 'International Tables Vol C Tables 4.2.6.8 and 6.1.1.4'

loop_
_geom_angle_atom_site_label_1
_geom_angle_atom_site_label_2
_geom_angle_atom_site_label_3
_geom_angle
_geom_angle_publ_flag
C17 Fe1 C15 101.74(19) ?
C17 Fe1 C16 91.60(18) ?
C15 Fe1 C16 92.62(18) ?
C17 Fe1 N1 96.87(15) ?
C15 Fe1 N1 100.72(15) ?
C16 Fe1 N1 162.37(15) ?
C17 Fe1 C4 128.30(16) ?
C15 Fe1 C4 129.85(18) ?
C16 Fe1 C4 89.45(15) ?
N1 Fe1 C4 73.16(12) y
C17 Fe1 C3 156.76(15) ?
C15 Fe1 C3 95.16(17) ?
C16 Fe1 C3 103.55(16) ?
N1 Fe1 C3 64.07(12) y
C4 Fe1 C3 36.45(13) y
C17 Fe1 Fe2 84.20(12) ?
C15 Fe1 Fe2 152.82(13) ?
C16 Fe1 Fe2 113.88(13) ?
N1 Fe1 Fe2 52.11(8) y
C4 Fe1 Fe2 49.11(9) y
C3 Fe1 Fe2 73.64(9) y
C17 Fe1 C5 130.21(15) ?
C15 Fe1 C5 87.04(16) ?
C16 Fe1 C5 137.37(16) ?
N1 Fe1 C5 33.83(11) ?
C4 Fe1 C5 59.94(13) ?
C3 Fe1 C5 34.39(11) ?
Fe2 Fe1 C5 69.63(8) ?
C19 Fe2 C20 96.62(19) ?
C19 Fe2 C18 92.49(19) ?
C20 Fe2 C18 97.92(18) ?
C19 Fe2 C4 92.63(18) ?
C20 Fe2 C4 94.32(16) ?
C18 Fe2 C4 166.10(16) ?
C19 Fe2 N1 156.80(16) ?
C20 Fe2 N1 105.10(16) ?
C18 Fe2 N1 92.50(15) ?
C4 Fe2 N1 77.90(13) y
C19 Fe2 Fe1 105.77(14) ?
C20 Fe2 Fe1 144.23(14) ?
C18 Fe2 Fe1 108.38(13) ?
C4 Fe2 Fe1 57.76(10) y
N1 Fe2 Fe1 51.28(8) y
C19 Fe2 C3 118.60(16) ?
C20 Fe2 C3 93.77(15) ?
C18 Fe2 C3 145.22(15) ?
C4 Fe2 C3 26.16(13) ?
N1 Fe2 C3 52.78(10) ?
Fe1 Fe2 C3 51.07(8) ?
C1 S1 C4 92.5(2) y
C2 C1 S1 113.5(3) y
C2 C1 H1 123.2 ?
S1 C1 H1 123.2 ?
C1 C2 C3 111.4(4) y
C1 C2 H2 124.3 ?
C3 C2 H2 124.3 ?
C4 C3 C2 114.2(3) y
C4 C3 C5 113.6(3) y
C2 C3 C5 130.2(4) y
C4 C3 Fe1 65.9(2) y
C2 C3 Fe1 127.7(3) ?
C5 C3 Fe1 84.5(2) ?
C4 C3 Fe2 37.24(17) ?
C2 C3 Fe2 151.1(3) ?
C5 C3 Fe2 76.72(19) ?
Fe1 C3 Fe2 55.29(8) ?
C3 C4 S1 108.4(3) y
C3 C4 Fe2 116.6(3) y
S1 C4 Fe2 134.6(2) ?
C3 C4 Fe1 77.7(2) y
S1 C4 Fe1 124.32(18) ?
Fe2 C4 Fe1 73.13(12) y
N1 C5 C3 100.6(3) y
N1 C5 Fe1 47.50(15) ?
C3 C5 Fe1 61.16(19) ?
N1 C5 H5A 111.7 ?
C3 C5 H5A 111.7 ?
Fe1 C5 H5A 148.5 ?
N1 C5 H5B 111.7 ?
C3 C5 H5B 111.7 ?
Fe1 C5 H5B 101.2 ?
H5A C5 H5B 109.4 ?
C6 N1 C5 110.5(3) y
C6 N1 Fe1 130.3(2) ?
C5 N1 Fe1 98.7(2) ?
C6 N1 Fe2 122.9(2) y
C5 N1 Fe2 112.9(2) y
Fe1 N1 Fe2 76.61(10) y
C11 C6 C7 117.6(3) ?
C11 C6 N1 123.8(3) ?
C7 C6 N1 118.6(3) ?
C8 C7 C6 119.9(4) ?
C8 C7 H7 120.0 ?
C6 C7 H7 120.0 ?
C9 C8 C7 123.1(4) ?
C9 C8 H8 118.4 ?
C7 C8 H8 118.4 ?
C10 C9 C8 115.1(4) ?
C10 C9 Si1 124.4(3) ?
C8 C9 Si1 120.5(3) ?
C9 C10 C11 123.0(4) ?
C9 C10 H10 118.5 ?
C11 C10 H10 118.5 ?
C6 C11 C10 121.2(4) ?
C6 C11 H11 119.4 ?
C10 C11 H11 119.4 ?
C14 Si1 C13 108.9(2) ?
C14 Si1 C12 110.0(2) ?
C13 Si1 C12 109.9(2) ?
C14 Si1 C9 109.68(19) ?
C13 Si1 C9 109.4(2) ?
C12 Si1 C9 109.00(19) ?
Si1 C12 H12A 109.5 ?
Si1 C12 H12B 109.5 ?
H12A C12 H12B 109.5 ?
Si1 C12 H12C 109.5 ?
H12A C12 H12C 109.5 ?
H12B C12 H12C 109.5 ?
Si1 C13 H13A 109.5 ?
Si1 C13 H13B 109.5 ?
H13A C13 H13B 109.5 ?
Si1 C13 H13C 109.5 ?
H13A C13 H13C 109.5 ?
H13B C13 H13C 109.5 ?
Si1 C14 H14A 109.5 ?
Si1 C14 H14B 109.5 ?
H14A C14 H14B 109.5 ?
Si1 C14 H14C 109.5 ?
H14A C14 H14C 109.5 ?
H14B C14 H14C 109.5 ?
O1 C15 Fe1 175.9(4) ?
O2 C16 Fe1 178.3(4) ?
O3 C17 Fe1 176.5(4) ?
O4 C18 Fe2 178.7(4) ?
O5 C19 Fe2 178.8(4) ?
O6 C20 Fe2 176.9(4) ?
C36 Fe3 C35 104.23(18) ?
C36 Fe3 C37 90.27(17) ?
C35 Fe3 C37 92.03(17) ?
C36 Fe3 N2 101.36(14) ?
C35 Fe3 N2 97.56(14) ?
C37 Fe3 N2 162.56(14) ?
C36 Fe3 C24 121.83(16) ?
C35 Fe3 C24 133.91(16) ?
C37 Fe3 C24 89.44(15) ?
N2 Fe3 C24 73.42(12) y
C36 Fe3 C23 155.55(16) ?
C35 Fe3 C23 97.79(16) ?
C37 Fe3 C23 99.54(15) ?
N2 Fe3 C23 64.82(11) y
C24 Fe3 C23 36.92(13) y
C36 Fe3 Fe4 81.11(13) ?
C35 Fe3 Fe4 149.70(12) ?
C37 Fe3 Fe4 117.99(13) ?
N2 Fe3 Fe4 52.42(8) ?
C24 Fe3 Fe4 49.16(9) ?
C23 Fe3 Fe4 74.51(9) y
C36 Fe3 C25 135.60(14) ?
C35 Fe3 C25 86.89(15) ?
C37 Fe3 C25 132.83(14) ?
N2 Fe3 C25 34.24(10) ?
C24 Fe3 C25 59.99(12) ?
C23 Fe3 C25 34.56(11) ?
Fe4 Fe3 C25 70.06(8) ?
C39 Fe4 C40 97.9(2) ?
C39 Fe4 C38 95.94(19) ?
C40 Fe4 C38 91.70(19) ?
C39 Fe4 C24 97.05(17) ?
C40 Fe4 C24 91.41(18) ?
C38 Fe4 C24 166.10(17) ?
C39 Fe4 N2 103.50(16) ?
C40 Fe4 N2 157.05(16) ?
C38 Fe4 N2 94.33(14) ?
C24 Fe4 N2 77.85(13) y
C39 Fe4 Fe3 144.97(14) ?
C40 Fe4 Fe3 105.47(14) ?
C38 Fe4 Fe3 108.89(13) ?
C24 Fe4 Fe3 57.25(10) y
N2 Fe4 Fe3 51.68(8) y
C39 Fe4 C36 169.94(15) ?
C40 Fe4 C36 87.75(16) ?
C38 Fe4 C36 75.46(16) ?
C24 Fe4 C36 91.13(13) ?
N2 Fe4 C36 72.45(11) ?
Fe3 Fe4 C36 38.68(8) ?
C39 Fe4 C23 96.35(15) ?
C40 Fe4 C23 117.01(16) ?
C38 Fe4 C23 146.70(14) ?
C24 Fe4 C23 25.88(12) y
N2 Fe4 C23 52.68(10) ?
Fe3 Fe4 C23 49.79(7) ?
C36 Fe4 C23 88.45(11) ?
C21 S2 C24 92.49(18) y
C22 C21 S2 113.4(3) y
C22 C21 H21 123.3 ?
S2 C21 H21 123.3 ?
C21 C22 C23 111.6(4) y
C21 C22 H22 124.2 ?
C23 C22 H22 124.2 ?
C24 C23 C22 114.4(3) y
C24 C23 C25 113.6(3) y
C22 C23 C25 129.6(3) y
C24 C23 Fe3 67.0(2) y
C22 C23 Fe3 126.5(3) ?
C25 C23 Fe3 86.1(2) ?
C24 C23 Fe4 37.00(17) ?
C22 C23 Fe4 151.3(3) ?
C25 C23 Fe4 77.26(19) ?
Fe3 C23 Fe4 55.71(8) ?
C23 C24 S2 108.0(3) y
C23 C24 Fe4 117.1(3) y
S2 C24 Fe4 134.6(2) y
C23 C24 Fe3 76.1(2) y
S2 C24 Fe3 124.60(18) ?
Fe4 C24 Fe3 73.59(12) y
N2 C25 C23 100.1(3) y
N2 C25 Fe3 48.42(14) ?
C23 C25 Fe3 59.30(18) ?
N2 C25 H25A 111.7 ?
C23 C25 H25A 111.7 ?
Fe3 C25 H25A 102.0 ?
N2 C25 H25B 111.7 ?
C23 C25 H25B 111.7 ?
Fe3 C25 H25B 148.0 ?
H25A C25 H25B 109.5 ?
C26 N2 C25 112.6(2) y
C26 N2 Fe3 132.1(2) ?
C25 N2 Fe3 97.34(19) ?
C26 N2 Fe4 120.6(2) y
C25 N2 Fe4 112.5(2) y
Fe3 N2 Fe4 75.90(9) y
C31 C26 C27 118.1(3) ?
C31 C26 N2 122.2(3) ?
C27 C26 N2 119.7(3) ?
C26 C27 C28 120.6(3) ?
C26 C27 H27 119.7 ?
C28 C27 H27 119.7 ?
C29 C28 C27 122.6(4) ?
C29 C28 H28 118.7 ?
C27 C28 H28 118.7 ?
C28 C29 C30 115.1(3) ?
C28 C29 Si2 121.3(3) ?
C30 C29 Si2 123.5(3) ?
C29 C30 C31 123.4(3) ?
C29 C30 H30 118.3 ?
C31 C30 H30 118.3 ?
C26 C31 C30 120.2(3) ?
C26 C31 H31 119.9 ?
C30 C31 H31 119.9 ?
C33 Si2 C32 109.5(2) ?
C33 Si2 C34 110.4(2) ?
C32 Si2 C34 109.8(2) ?
C33 Si2 C29 109.15(18) ?
C32 Si2 C29 108.57(19) ?
C34 Si2 C29 109.48(19) ?
Si2 C32 H32A 109.5 ?
Si2 C32 H32B 109.5 ?
H32A C32 H32B 109.5 ?
Si2 C32 H32C 109.5 ?
H32A C32 H32C 109.5 ?
H32B C32 H32C 109.5 ?
Si2 C33 H33A 109.5 ?
Si2 C33 H33B 109.5 ?
H33A C33 H33B 109.5 ?
Si2 C33 H33C 109.5 ?
H33A C33 H33C 109.5 ?
H33B C33 H33C 109.5 ?
Si2 C34 H34A 109.5 ?
Si2 C34 H34B 109.5 ?
H34A C34 H34B 109.5 ?
Si2 C34 H34C 109.5 ?
H34A C34 H34C 109.5 ?
H34B C34 H34C 109.5 ?
O7 C35 Fe3 178.3(4) ?
O8 C36 Fe3 173.3(4) ?
O8 C36 Fe4 125.5(3) ?
Fe3 C36 Fe4 60.22(12) ?
O9 C37 Fe3 178.1(4) ?
O10 C38 Fe4 177.0(4) ?
O11 C39 Fe4 177.5(4) ?
O12 C40 Fe4 178.3(4) ?

loop_
_geom_bond_atom_site_label_1
_geom_bond_atom_site_label_2
_geom_bond_distance
_geom_bond_publ_flag
Fe1 C17 1.779(4) ?
Fe1 C15 1.794(4) ?
Fe1 C16 1.802(4) ?
Fe1 N1 1.968(3) y
Fe1 C4 2.169(3) y
Fe1 C3 2.322(4) y
Fe1 Fe2 2.4538(7) y
Fe1 C5 2.639(4) ?
Fe2 C19 1.770(4) ?
Fe2 C20 1.785(5) ?
Fe2 C18 1.812(4) ?
Fe2 C4 1.939(4) y
Fe2 N1 1.991(3) y
Fe2 C3 2.864(4) ?
S1 C1 1.717(5) y
S1 C4 1.743(3) y
C1 C2 1.348(6) y
C1 H1 0.9300 ?
C2 C3 1.429(5) y
C2 H2 0.9300 ?
C3 C4 1.412(5) y
C3 C5 1.497(5) y
C5 N1 1.486(4) y
C5 H5A 0.9700 ?
C5 H5B 0.9700 ?
N1 C6 1.447(4) y
C6 C11 1.363(5) ?
C6 C7 1.393(5) ?
C7 C8 1.385(5) ?
C7 H7 0.9300 ?
C8 C9 1.386(5) ?
C8 H8 0.9300 ?
C9 C10 1.370(5) ?
C9 Si1 1.875(4) ?
C10 C11 1.386(5) ?
C10 H10 0.9300 ?
C11 H11 0.9300 ?
Si1 C14 1.849(4) ?
Si1 C13 1.852(5) ?
Si1 C12 1.858(4) ?
C12 H12A 0.9600 ?
C12 H12B 0.9600 ?
C12 H12C 0.9600 ?
C13 H13A 0.9600 ?
C13 H13B 0.9600 ?
C13 H13C 0.9600 ?
C14 H14A 0.9600 ?
C14 H14B 0.9600 ?
C14 H14C 0.9600 ?
C15 O1 1.132(5) ?
C16 O2 1.131(5) ?
C17 O3 1.141(5) ?
C18 O4 1.138(5) ?
C19 O5 1.151(5) ?
C20 O6 1.142(5) ?
Fe3 C36 1.769(4) ?
Fe3 C35 1.786(4) ?
Fe3 C37 1.795(4) ?
Fe3 N2 1.987(3) y
Fe3 C24 2.154(3) y
Fe3 C23 2.271(4) y
Fe3 Fe4 2.4570(7) y
Fe3 C25 2.635(3) ?
Fe4 C39 1.788(5) ?
Fe4 C40 1.793(4) ?
Fe4 C38 1.820(4) ?
Fe4 C24 1.938(4) y
Fe4 N2 2.008(3) y
Fe4 C36 2.797(4) ?
Fe4 C23 2.866(4) ?
S2 C21 1.715(4) y
S2 C24 1.756(3) y
C21 C22 1.345(5) y
C21 H21 0.9300 ?
C22 C23 1.430(5) y
C22 H22 0.9300 ?
C23 C24 1.406(5) y
C23 C25 1.498(4) y
C25 N2 1.495(4) y
C25 H25A 0.9700 ?
C25 H25B 0.9700 ?
N2 C26 1.446(4) y
C26 C31 1.368(5) ?
C26 C27 1.369(5) ?
C27 C28 1.402(5) ?
C27 H27 0.9300 ?
C28 C29 1.375(5) ?
C28 H28 0.9300 ?
C29 C30 1.374(5) ?
C29 Si2 1.878(3) ?
C30 C31 1.397(5) ?
C30 H30 0.9300 ?
C31 H31 0.9300 ?
Si2 C33 1.850(4) ?
Si2 C32 1.856(4) ?
Si2 C34 1.860(5) ?
C32 H32A 0.9600 ?
C32 H32B 0.9600 ?
C32 H32C 0.9600 ?
C33 H33A 0.9600 ?
C33 H33B 0.9600 ?
C33 H33C 0.9600 ?
C34 H34A 0.9600 ?
C34 H34B 0.9600 ?
C34 H34C 0.9600 ?
C35 O7 1.141(4) ?
C36 O8 1.159(4) ?
C37 O9 1.140(4) ?
C38 O10 1.138(5) ?
C39 O11 1.145(5) ?
C40 O12 1.123(5) ?

loop_
_geom_hbond_atom_site_label_D
_geom_hbond_atom_site_label_H
_geom_hbond_atom_site_label_A
_geom_hbond_site_symmetry_A
_geom_hbond_distance_HA
_geom_hbond_distance_DA
_geom_hbond_angle_DHA
C12 H12A O1 2_645 2.80 3.668(5) 151
C33 H33B O4 4 2.78 3.376(6) 121
C33 H33A O7 2_544 2.74 3.567(6) 145
C25 H25B O9 4_565 2.77 3.458(5) 129
C34 H34C O11 4_556 2.77 3.521(6) 136
